data_2234083
loop_
_publ_author_name
'Zhao, Jing'
'Wang, Yan'

_publ_section_title
;
 6-Bromo-1<i>H</i>-indole-3-carboxylic acid
;
_journal_coeditor_code AA2041
_journal_issue 4
_journal_name_full 'Acta Crystallographica Section E'
_journal_page_first o1019
_journal_paper_doi 10.1107/S1600536812006381
_journal_volume 68
_journal_year 2012
_chemical_formula_iupac 'C9 H6 Br N O2'
_chemical_formula_moiety 'C9 H6 Br N O2'
_chemical_formula_sum 'C9 H6 Br N O2'
_chemical_formula_weight 240.06
_chemical_name_systematic
;
6-Bromo-1<i>H</i>-indole-3-carboxylic acid
;
_space_group_IT_number 14
_symmetry_cell_setting monoclinic
_symmetry_space_group_name_Hall '-P 2yn'
_symmetry_space_group_name_H-M 'P 1 21/n 1'
_atom_sites_solution_hydrogens geom
_atom_sites_solution_primary direct
_atom_sites_solution_secondary difmap
_audit_creation_method SHELXL97
_cell_angle_alpha 90.00
_cell_angle_beta 108.37(3)
_cell_angle_gamma 90.00
_cell_formula_units_Z 4
_cell_length_a 7.2229(14)
_cell_length_b 11.874(2)
_cell_length_c 11.079(2)
_cell_measurement_reflns_used 2051
_cell_measurement_temperature 293(2)
_cell_measurement_theta_max 27.45
_cell_measurement_theta_min 2.99
_cell_volume 901.8(3)
_computing_cell_refinement 'CrystalClear (Rigaku, 2005)'
_computing_data_collection 'CrystalClear (Rigaku, 2005)'
_computing_data_reduction 'CrystalClear (Rigaku, 2005)'
_computing_molecular_graphics 'DIAMOND (Brandenburg & Putz, 2005)'
_computing_publication_material 'SHELXL97 (Sheldrick, 2008)'
_computing_structure_refinement 'SHELXL97 (Sheldrick, 2008)'
_computing_structure_solution 'SHELXS97 (Sheldrick, 2008)'
_diffrn_ambient_temperature 293(2)
_diffrn_detector_area_resol_mean 13.6612
_diffrn_measured_fraction_theta_full 0.994
_diffrn_measured_fraction_theta_max 0.994
_diffrn_measurement_device_type 'Rigaku SCXmini'
_diffrn_measurement_method CCD_Profile_fitting
_diffrn_radiation_monochromator graphite
_diffrn_radiation_source 'fine-focus sealed tube'
_diffrn_radiation_type MoK\a
_diffrn_radiation_wavelength 0.71073
_diffrn_reflns_av_R_equivalents 0.0821
_diffrn_reflns_av_sigmaI/netI 0.0688
_diffrn_reflns_limit_h_max 9
_diffrn_reflns_limit_h_min -9
_diffrn_reflns_limit_k_max 14
_diffrn_reflns_limit_k_min -15
_diffrn_reflns_limit_l_max 14
_diffrn_reflns_limit_l_min -14
_diffrn_reflns_number 8876
_diffrn_reflns_theta_full 27.45
_diffrn_reflns_theta_max 27.45
_diffrn_reflns_theta_min 2.99
_exptl_absorpt_coefficient_mu 4.521
_exptl_absorpt_correction_T_max 0.984
_exptl_absorpt_correction_T_min 0.977
_exptl_absorpt_correction_type multi-scan
_exptl_absorpt_process_details '(CrystalClear; Rigaku, 2005)'
_exptl_crystal_colour brown
_exptl_crystal_density_diffrn 1.768
_exptl_crystal_density_method 'not measured'
_exptl_crystal_description prism
_exptl_crystal_F_000 472
_exptl_crystal_size_max 0.3000
_exptl_crystal_size_mid 0.2300
_exptl_crystal_size_min 0.2000
_refine_diff_density_max 0.523
_refine_diff_density_min -0.756
_refine_ls_extinction_method none
_refine_ls_goodness_of_fit_ref 1.056
_refine_ls_hydrogen_treatment mixed
_refine_ls_matrix_type full
_refine_ls_number_parameters 122
_refine_ls_number_reflns 2051
_refine_ls_number_restraints 0
_refine_ls_restrained_S_all 1.056
_refine_ls_R_factor_all 0.1089
_refine_ls_R_factor_gt 0.0625
_refine_ls_shift/su_max 0.000
_refine_ls_shift/su_mean 0.000
_refine_ls_structure_factor_coef Fsqd
_refine_ls_weighting_details 'calc w = 1/[\s^2^(Fo^2^)+(0.0513P)^2^+1.7606P] where P=(Fo^2^+2Fc^2^)/3'
_refine_ls_weighting_scheme calc
_refine_ls_wR_factor_gt 0.1382
_refine_ls_wR_factor_ref 0.1577
_reflns_number_gt 1284
_reflns_number_total 2051
_reflns_threshold_expression I>2\s(I)
_cod_data_source_file aa2041.cif
_cod_data_source_block I
_cod_original_cell_volume 901.7(3)
_cod_original_sg_symbol_H-M 'P 21/n'
_cod_database_code 2234083
_cod_database_fobs_code 2234083

loop_
_symmetry_equiv_pos_as_xyz
'x, y, z'
'-x+1/2, y+1/2, -z+1/2'
'-x, -y, -z'
'x-1/2, -y-1/2, z-1/2'

loop_
_atom_site_type_symbol
_atom_site_label
_atom_site_fract_x
_atom_site_fract_y
_atom_site_fract_z
_atom_site_U_iso_or_equiv
_atom_site_adp_type
_atom_site_calc_flag
_atom_site_refinement_flags
_atom_site_occupancy
_atom_site_symmetry_multiplicity
Br Br1 0.08018(10) 0.38905(7) 0.15536(6) 0.0777(4) Uani d . 1 1
C C5 0.2174(7) 0.5896(4) 0.4756(5) 0.0394(12) Uani d . 1 1
O O2 0.4390(7) 0.4389(3) 0.8444(4) 0.0571(12) Uani d . 1 1
O O1 0.4564(6) 0.6167(3) 0.9140(3) 0.0453(9) Uani d . 1 1
C C3 0.4157(7) 0.5477(4) 0.8231(5) 0.0369(12) Uani d . 1 1
N N1 0.2185(7) 0.6961(4) 0.5252(4) 0.0457(11) Uani d . 1 1
H H1A 0.1800 0.7563 0.4813 0.055 Uiso calc R 1 1
C C4 0.2939(7) 0.5144(4) 0.5765(5) 0.0366(11) Uani d . 1 1
C C9 0.3036(8) 0.4004(5) 0.5495(5) 0.0452(13) Uani d . 1 1
H H9A 0.3525 0.3484 0.6146 0.054 Uiso calc R 1 1
C C8 0.2397(9) 0.3663(5) 0.4251(6) 0.0504(14) Uani d . 1 1
H H8A 0.2447 0.2902 0.4063 0.060 Uiso calc R 1 1
C C2 0.3405(7) 0.5824(4) 0.6922(5) 0.0361(11) Uani d . 1 1
C C1 0.2896(7) 0.6912(4) 0.6539(5) 0.0421(13) Uani d . 1 1
H H1B 0.3021 0.7525 0.7082 0.051 Uiso calc R 1 1
C C7 0.1676(7) 0.4426(5) 0.3265(5) 0.0440(13) Uani d . 1 1
C C6 0.1550(7) 0.5551(5) 0.3481(5) 0.0459(14) Uani d . 1 1
H H6A 0.1075 0.6061 0.2818 0.055 Uiso calc R 1 1
H H7 0.484(13) 0.427(7) 0.936(9) 0.13(3) Uiso d . 1 1

loop_
_atom_site_aniso_label
_atom_site_aniso_U_11
_atom_site_aniso_U_22
_atom_site_aniso_U_33
_atom_site_aniso_U_12
_atom_site_aniso_U_13
_atom_site_aniso_U_23
Br1 0.0665(5) 0.1168(7) 0.0510(4) -0.0166(4) 0.0201(3) -0.0338(4)
C5 0.037(3) 0.040(3) 0.041(3) 0.000(2) 0.012(2) -0.002(2)
O2 0.095(3) 0.029(2) 0.041(2) -0.002(2) 0.012(2) 0.0027(17)
O1 0.065(2) 0.0304(19) 0.038(2) -0.0045(18) 0.0119(18) -0.0017(15)
C3 0.039(3) 0.032(3) 0.039(3) 0.000(2) 0.011(2) -0.001(2)
N1 0.057(3) 0.035(2) 0.043(3) 0.009(2) 0.014(2) 0.011(2)
C4 0.038(3) 0.035(3) 0.037(3) -0.001(2) 0.013(2) -0.001(2)
C9 0.055(3) 0.041(3) 0.042(3) 0.003(3) 0.018(3) 0.003(2)
C8 0.058(4) 0.044(3) 0.055(4) -0.008(3) 0.026(3) -0.015(3)
C2 0.039(3) 0.032(3) 0.037(3) -0.004(2) 0.012(2) -0.001(2)
C1 0.047(3) 0.032(3) 0.044(3) 0.001(2) 0.011(3) -0.002(2)
C7 0.039(3) 0.060(4) 0.036(3) -0.009(3) 0.016(2) -0.010(3)
C6 0.040(3) 0.064(4) 0.031(3) 0.003(3) 0.008(2) 0.006(3)

loop_
_atom_type_symbol
_atom_type_description
_atom_type_scat_dispersion_real
_atom_type_scat_dispersion_imag
_atom_type_scat_source
C C 0.0033 0.0016 'International Tables Vol C Tables 4.2.6.8 and 6.1.1.4'
H H 0.0000 0.0000 'International Tables Vol C Tables 4.2.6.8 and 6.1.1.4'
N N 0.0061 0.0033 'International Tables Vol C Tables 4.2.6.8 and 6.1.1.4'
O O 0.0106 0.0060 'International Tables Vol C Tables 4.2.6.8 and 6.1.1.4'
Br Br -0.2901 2.4595 'International Tables Vol C Tables 4.2.6.8 and 6.1.1.4'

loop_
_geom_angle_atom_site_label_1
_geom_angle_atom_site_label_2
_geom_angle_atom_site_label_3
_geom_angle
N1 C5 C6 129.0(5)
N1 C5 C4 108.4(4)
C6 C5 C4 122.6(5)
C3 O2 H7 108(5)
O1 C3 O2 120.8(5)
O1 C3 C2 122.6(4)
O2 C3 C2 116.6(5)
C1 N1 C5 109.5(4)
C1 N1 H1A 125.3
C5 N1 H1A 125.3
C9 C4 C5 118.8(5)
C9 C4 C2 135.4(5)
C5 C4 C2 105.8(4)
C8 C9 C4 118.7(5)
C8 C9 H9A 120.7
C4 C9 H9A 120.7
C9 C8 C7 121.5(5)
C9 C8 H8A 119.2
C7 C8 H8A 119.2
C1 C2 C3 124.0(5)
C1 C2 C4 106.5(4)
C3 C2 C4 129.4(5)
N1 C1 C2 109.9(5)
N1 C1 H1B 125.0
C2 C1 H1B 125.0
C6 C7 C8 122.0(5)
C6 C7 Br1 118.7(4)
C8 C7 Br1 119.3(4)
C7 C6 C5 116.4(5)
C7 C6 H6A 121.8
C5 C6 H6A 121.8

loop_
_geom_bond_atom_site_label_1
_geom_bond_atom_site_label_2
_geom_bond_distance
Br1 C7 1.908(5)
C5 N1 1.377(7)
C5 C6 1.402(7)
C5 C4 1.401(7)
O2 C3 1.315(6)
O2 H7 0.97(9)
O1 C3 1.259(6)
C3 C2 1.439(7)
N1 C1 1.356(6)
N1 H1A 0.8600
C4 C9 1.394(7)
C4 C2 1.461(7)
C9 C8 1.369(8)
C9 H9A 0.9300
C8 C7 1.388(8)
C8 H8A 0.9300
C2 C1 1.374(7)
C1 H1B 0.9300
C7 C6 1.365(8)
C6 H6A 0.9300

loop_
_geom_hbond_atom_site_label_D
_geom_hbond_atom_site_label_H
_geom_hbond_atom_site_label_A
_geom_hbond_site_symmetry_A
_geom_hbond_distance_DH
_geom_hbond_distance_HA
_geom_hbond_distance_DA
_geom_hbond_angle_DHA
O2 H7 O1 3_667 0.97(9) 1.67(10) 2.627(5) 169(8)
N1 H1A O1 4_575 0.86 2.16 2.928(6) 148.0

loop_
_cod_related_entry_id
_cod_related_entry_database
_cod_related_entry_code
1 ChemSpider 10474009
